data_4327531
loop_
_publ_author_name
'Biplab Mondal'
'Vedavati G. Puranik'
'Goutam Kumar Lahiri'

_publ_section_title
;
 Example of Highly Stereoregulated Ruthenium Amidine Complex Formation:
 Synthesis, Crystal Structures, and Spectral and Redox Properties of the
 Complexes [RuII(trpy){NC5H4CHNN(C6H5)C(CH3)NH}](ClO4)2 (1) and
 [RuII(trpy)(NC5H4CHNNHC6H5)Cl]ClO4 (2) (trpy = 2,2':6',2''-Terpyridine)
;
_journal_name_full 'Inorganic Chemistry'
_journal_page_first 5831
_journal_page_last 5836
_journal_paper_doi 10.1021/ic020351+
_journal_volume 41
_journal_year 2002
_chemical_formula_moiety C29H25N7Ru.2(ClO4)
_chemical_formula_sum 'C29 H25 Cl2 N7 O8 Ru'
_chemical_formula_weight 771.53
_chemical_name_common 'Ruthenium Complex'
_chemical_name_systematic
;
  ?
;
_space_group_IT_number 14
_symmetry_cell_setting monoclinic
_symmetry_space_group_name_Hall '-P 2ybc'
_symmetry_space_group_name_H-M 'P 1 21/c 1'
_atom_sites_solution_hydrogens geom
_atom_sites_solution_primary direct
_atom_sites_solution_secondary difmap
_audit_creation_method SHELXL-97
_cell_angle_alpha 90.00
_cell_angle_beta 111.049(8)
_cell_angle_gamma 90.00
_cell_formula_units_Z 4
_cell_length_a 14.934(8)
_cell_length_b 17.757(9)
_cell_length_c 12.402(7)
_cell_measurement_reflns_used 5458
_cell_measurement_temperature 293(2)
_cell_measurement_theta_max 28.1
_cell_measurement_theta_min 2.49
_cell_volume 3069(3)
_computing_cell_refinement 'BRUKER SAINT'
_computing_data_collection 'BRUKER SMART'
_computing_data_reduction 'BRUKER SAINT'
_computing_molecular_graphics SHELXTL
_computing_publication_material SHELXTL
_computing_structure_refinement 'SHELXL-97 (Sheldrick, 1997)'
_computing_structure_solution 'SHELXS-97 (Sheldrick, 1990)'
_diffrn_ambient_temperature 293(2)
_diffrn_measured_fraction_theta_full 0.943
_diffrn_measured_fraction_theta_max 0.943
_diffrn_measurement_device ' Bruker Smart APEX'
_diffrn_measurement_device_type ' CCD Area Detector'
_diffrn_measurement_method 'Omega Scan'
_diffrn_radiation_monochromator graphite
_diffrn_radiation_source 'fine-focus sealed tube'
_diffrn_radiation_type MoK\a
_diffrn_radiation_wavelength 0.71073
_diffrn_reflns_av_R_equivalents 0.2477
_diffrn_reflns_av_sigmaI/netI 0.1161
_diffrn_reflns_limit_h_max 19
_diffrn_reflns_limit_h_min -19
_diffrn_reflns_limit_k_max 23
_diffrn_reflns_limit_k_min -23
_diffrn_reflns_limit_l_max 16
_diffrn_reflns_limit_l_min -16
_diffrn_reflns_number 33881
_diffrn_reflns_theta_full 28.16
_diffrn_reflns_theta_max 28.16
_diffrn_reflns_theta_min 1.46
_exptl_absorpt_coefficient_mu 0.748
_exptl_absorpt_correction_T_max 1.000000
_exptl_absorpt_correction_T_min 0.699
_exptl_absorpt_correction_type multi-scan
_exptl_absorpt_process_details 'Bruker SADABS'
_exptl_crystal_colour brown
_exptl_crystal_density_diffrn 1.670
_exptl_crystal_description 'Thin plate'
_exptl_crystal_F_000 1560
_exptl_crystal_size_max 0.109
_exptl_crystal_size_mid 0.084
_exptl_crystal_size_min 0.038
_refine_diff_density_max 1.433
_refine_diff_density_min -0.843
_refine_diff_density_rms 0.115
_refine_ls_extinction_method none
_refine_ls_goodness_of_fit_ref 1.154
_refine_ls_hydrogen_treatment mixed
_refine_ls_matrix_type full
_refine_ls_number_parameters 425
_refine_ls_number_reflns 7099
_refine_ls_number_restraints 0
_refine_ls_restrained_S_all 1.154
_refine_ls_R_factor_all 0.0821
_refine_ls_R_factor_gt 0.0598
_refine_ls_shift/su_max 0.006
_refine_ls_shift/su_mean 0.001
_refine_ls_structure_factor_coef Fsqd
_refine_ls_weighting_details 'calc w=1/[\s^2^(Fo^2^)+(0.0375P)^2^+1.6506P] where P=(Fo^2^+2Fc^2^)/3'
_refine_ls_weighting_scheme calc
_refine_ls_wR_factor_gt 0.1327
_refine_ls_wR_factor_ref 0.1504
_reflns_number_gt 5246
_reflns_number_total 7099
_reflns_threshold_expression >2sigma(I)
_cod_data_source_file ic0203512B_1.cif
_cod_data_source_block C29H25Cl2N7O8Ru
_cod_database_code 4327531

loop_
_symmetry_equiv_pos_as_xyz
'x, y, z'
'-x, y+1/2, -z+1/2'
'-x, -y, -z'
'x, -y-1/2, z-1/2'

loop_
_atom_site_label
_atom_site_type_symbol
_atom_site_fract_x
_atom_site_fract_y
_atom_site_fract_z
_atom_site_U_iso_or_equiv
_atom_site_adp_type
_atom_site_occupancy
_atom_site_symmetry_multiplicity
_atom_site_calc_flag
_atom_site_refinement_flags
Ru1 Ru 0.240307(18) 0.500985(17) 0.84012(3) 0.03869(13) Uani 1 1 d .
Cl1 Cl 0.42358(7) 0.60198(8) 0.24471(10) 0.0605(3) Uani 1 1 d .
Cl2 Cl 0.03568(8) 0.26029(8) 0.38244(11) 0.0674(3) Uani 1 1 d .
O1 O 0.4969(3) 0.6324(3) 0.3366(5) 0.1261(18) Uani 1 1 d .
O2 O 0.3799(3) 0.6569(3) 0.1596(4) 0.1064(14) Uani 1 1 d .
O3 O 0.4608(3) 0.5457(3) 0.1924(4) 0.130(2) Uani 1 1 d .
O4 O 0.3546(4) 0.5742(4) 0.2851(6) 0.151(2) Uani 1 1 d .
O5 O 0.0520(3) 0.2982(3) 0.2896(5) 0.1124(17) Uani 1 1 d .
O6 O 0.1089(3) 0.2809(5) 0.4847(5) 0.179(3) Uani 1 1 d .
O7 O -0.0547(2) 0.2821(2) 0.3879(3) 0.0702(9) Uani 1 1 d .
O8 O 0.0379(4) 0.1832(3) 0.3620(5) 0.134(2) Uani 1 1 d .
N1 N 0.1827(2) 0.5055(2) 0.9691(3) 0.0478(9) Uani 1 1 d .
N2 N 0.23462(19) 0.6112(2) 0.8605(3) 0.0410(7) Uani 1 1 d .
N3 N 0.29815(19) 0.5408(2) 0.7214(3) 0.0444(8) Uani 1 1 d .
N4 N 0.1035(2) 0.4853(2) 0.7181(3) 0.0409(7) Uani 1 1 d .
N5 N 0.24121(19) 0.3928(2) 0.8089(3) 0.0404(7) Uani 1 1 d .
N6 N 0.3733(2) 0.4675(2) 0.9584(3) 0.0467(8) Uani 1 1 d .
H6 H 0.4116 0.4979 1.0075 0.056 Uiso 1 1 calc R
N7 N 0.3266(2) 0.3537(2) 0.8692(3) 0.0498(8) Uani 1 1 d .
C1 C 0.1607(3) 0.4480(3) 1.0252(4) 0.0644(13) Uani 1 1 d .
H1 H 0.1728 0.3990 1.0077 0.077 Uiso 1 1 calc R
C2 C 0.1201(4) 0.4598(4) 1.1093(5) 0.0742(16) Uani 1 1 d .
H2 H 0.1062 0.4192 1.1480 0.089 Uiso 1 1 calc R
C3 C 0.1012(4) 0.5314(4) 1.1340(5) 0.0797(17) Uani 1 1 d .
H3 H 0.0728 0.5398 1.1885 0.096 Uiso 1 1 calc R
C4 C 0.1240(3) 0.5917(3) 1.0782(4) 0.0657(13) Uani 1 1 d .
H4 H 0.1118 0.6407 1.0952 0.079 Uiso 1 1 calc R
C5 C 0.1651(3) 0.5779(3) 0.9969(4) 0.0504(10) Uani 1 1 d .
C6 C 0.1937(2) 0.6383(3) 0.9340(4) 0.0496(10) Uani 1 1 d .
C7 C 0.1833(3) 0.7155(3) 0.9435(4) 0.0608(12) Uani 1 1 d .
H7 H 0.1545 0.7347 0.9928 0.073 Uiso 1 1 calc R
C8 C 0.2167(3) 0.7631(3) 0.8776(4) 0.0617(12) Uani 1 1 d .
H8 H 0.2103 0.8149 0.8832 0.074 Uiso 1 1 calc R
C9 C 0.2589(3) 0.7353(3) 0.8045(4) 0.0556(11) Uani 1 1 d .
H9 H 0.2820 0.7675 0.7615 0.067 Uiso 1 1 calc R
C10 C 0.2663(2) 0.6584(2) 0.7963(3) 0.0431(9) Uani 1 1 d .
C11 C 0.3043(2) 0.6172(2) 0.7189(3) 0.0428(9) Uani 1 1 d .
C12 C 0.3450(3) 0.6529(3) 0.6456(4) 0.0548(11) Uani 1 1 d .
H12 H 0.3492 0.7051 0.6446 0.066 Uiso 1 1 calc R
C13 C 0.3781(3) 0.6100(3) 0.5758(4) 0.0639(13) Uani 1 1 d .
H13 H 0.4051 0.6329 0.5272 0.077 Uiso 1 1 calc R
C14 C 0.3711(3) 0.5335(3) 0.5784(4) 0.0610(12) Uani 1 1 d .
H14 H 0.3924 0.5038 0.5306 0.073 Uiso 1 1 calc R
C15 C 0.3324(3) 0.5002(2) 0.6525(4) 0.0504(10) Uani 1 1 d .
H15 H 0.3297 0.4480 0.6549 0.061 Uiso 1 1 calc R
C16 C 0.0314(3) 0.5353(3) 0.6773(4) 0.0486(10) Uani 1 1 d .
H16 H 0.0426 0.5854 0.7005 0.058 Uiso 1 1 calc R
C17 C -0.0589(3) 0.5149(3) 0.6020(4) 0.0561(11) Uani 1 1 d .
H17 H -0.1073 0.5507 0.5750 0.067 Uiso 1 1 calc R
C18 C -0.0760(3) 0.4413(3) 0.5678(4) 0.0560(12) Uani 1 1 d .
H18 H -0.1361 0.4268 0.5169 0.067 Uiso 1 1 calc R
C19 C -0.0033(3) 0.3885(3) 0.6094(3) 0.0503(10) Uani 1 1 d .
H19 H -0.0141 0.3382 0.5876 0.060 Uiso 1 1 calc R
C20 C 0.0864(2) 0.4123(2) 0.6846(3) 0.0436(9) Uani 1 1 d .
C21 C 0.1665(2) 0.3609(2) 0.7333(3) 0.0434(9) Uani 1 1 d .
H21 H 0.1646 0.3104 0.7126 0.052 Uiso 1 1 calc R
C22 C 0.3927(3) 0.3990(3) 0.9518(3) 0.0469(9) Uani 1 1 d .
C23 C 0.4844(3) 0.3605(3) 1.0266(4) 0.0644(13) Uani 1 1 d .
H23A H 0.5238 0.3507 0.9817 0.097 Uiso 1 1 calc R
H23B H 0.4691 0.3138 1.0551 0.097 Uiso 1 1 calc R
H23C H 0.5184 0.3925 1.0906 0.097 Uiso 1 1 calc R
C24 C 0.3329(3) 0.2745(2) 0.8543(4) 0.0477(10) Uani 1 1 d .
C25 C 0.3712(4) 0.2471(4) 0.7768(5) 0.0804(16) Uani 1 1 d .
H25 H 0.3950 0.2794 0.7346 0.097 Uiso 1 1 calc R
C26 C 0.3731(5) 0.1687(4) 0.7633(7) 0.103(2) Uani 1 1 d .
H26 H 0.3981 0.1490 0.7105 0.123 Uiso 1 1 calc R
C27 C 0.3397(4) 0.1213(4) 0.8242(7) 0.0920(19) Uani 1 1 d .
H27 H 0.3422 0.0696 0.8144 0.110 Uiso 1 1 calc R
C28 C 0.3018(4) 0.1504(3) 0.9014(6) 0.0872(18) Uani 1 1 d .
H28 H 0.2780 0.1180 0.9435 0.105 Uiso 1 1 calc R
C29 C 0.2988(3) 0.2260(3) 0.9167(5) 0.0665(13) Uani 1 1 d .
H29 H 0.2735 0.2450 0.9696 0.080 Uiso 1 1 calc R

loop_
_atom_site_aniso_label
_atom_site_aniso_U_11
_atom_site_aniso_U_22
_atom_site_aniso_U_33
_atom_site_aniso_U_23
_atom_site_aniso_U_13
_atom_site_aniso_U_12
Ru1 0.03869(16) 0.0369(2) 0.03998(19) -0.00079(13) 0.01349(13) -0.00092(12)
Cl1 0.0586(6) 0.0576(8) 0.0637(7) -0.0007(6) 0.0202(5) 0.0037(5)
Cl2 0.0686(6) 0.0647(9) 0.0743(8) -0.0029(6) 0.0323(6) 0.0117(6)
O1 0.128(4) 0.128(5) 0.100(4) -0.041(3) 0.015(3) -0.020(3)
O2 0.129(3) 0.086(3) 0.105(3) 0.024(3) 0.042(3) 0.039(3)
O3 0.136(4) 0.147(5) 0.080(3) -0.028(3) 0.006(3) 0.075(4)
O4 0.146(4) 0.147(6) 0.186(6) 0.025(5) 0.093(4) -0.031(4)
O5 0.128(3) 0.096(4) 0.145(4) 0.042(3) 0.088(3) 0.026(3)
O6 0.072(2) 0.349(10) 0.106(4) -0.080(5) 0.018(3) 0.027(4)
O7 0.0597(17) 0.070(3) 0.083(2) -0.0094(19) 0.0283(17) 0.0008(16)
O8 0.203(5) 0.063(3) 0.200(6) 0.012(3) 0.149(5) 0.029(3)
N1 0.0449(15) 0.056(3) 0.0419(18) 0.0028(16) 0.0152(14) -0.0040(15)
N2 0.0377(14) 0.035(2) 0.0471(18) -0.0071(15) 0.0116(13) -0.0015(12)
N3 0.0385(14) 0.051(2) 0.0409(18) 0.0040(16) 0.0104(13) 0.0006(14)
N4 0.0432(14) 0.041(2) 0.0408(17) 0.0026(15) 0.0182(13) 0.0022(14)
N5 0.0434(15) 0.034(2) 0.0423(17) 0.0026(15) 0.0139(13) -0.0004(13)
N6 0.0432(15) 0.047(2) 0.0474(19) -0.0051(17) 0.0127(14) -0.0053(15)
N7 0.0442(16) 0.042(2) 0.056(2) 0.0031(17) 0.0096(15) 0.0035(15)
C1 0.057(2) 0.077(4) 0.061(3) 0.004(3) 0.023(2) -0.003(2)
C2 0.073(3) 0.098(5) 0.060(3) 0.016(3) 0.034(3) -0.009(3)
C3 0.078(3) 0.110(6) 0.060(3) -0.006(3) 0.036(3) -0.004(3)
C4 0.064(2) 0.081(4) 0.059(3) -0.011(3) 0.030(2) -0.007(2)
C5 0.0445(18) 0.060(3) 0.044(2) -0.011(2) 0.0120(17) -0.0011(19)
C6 0.0405(18) 0.057(3) 0.048(2) -0.011(2) 0.0121(17) -0.0025(18)
C7 0.060(2) 0.060(3) 0.062(3) -0.018(2) 0.021(2) 0.005(2)
C8 0.065(2) 0.041(3) 0.074(3) -0.007(2) 0.019(2) 0.000(2)
C9 0.055(2) 0.043(3) 0.065(3) 0.000(2) 0.016(2) -0.0026(19)
C10 0.0363(16) 0.038(2) 0.048(2) -0.0030(18) 0.0066(16) -0.0042(15)
C11 0.0381(16) 0.040(2) 0.045(2) 0.0061(18) 0.0082(15) 0.0000(16)
C12 0.054(2) 0.053(3) 0.055(3) 0.015(2) 0.016(2) -0.0032(19)
C13 0.063(2) 0.078(4) 0.059(3) 0.012(3) 0.032(2) -0.002(2)
C14 0.063(2) 0.069(4) 0.059(3) 0.001(3) 0.031(2) 0.005(2)
C15 0.056(2) 0.040(3) 0.059(3) 0.0006(19) 0.025(2) 0.0068(18)
C16 0.049(2) 0.048(3) 0.052(2) 0.011(2) 0.0208(18) 0.0048(18)
C17 0.0444(19) 0.068(3) 0.056(3) 0.015(2) 0.0172(18) 0.007(2)
C18 0.0409(19) 0.074(4) 0.048(2) 0.006(2) 0.0095(17) -0.007(2)
C19 0.051(2) 0.050(3) 0.048(2) -0.004(2) 0.0168(18) -0.0099(19)
C20 0.0451(18) 0.046(3) 0.040(2) 0.0046(18) 0.0151(16) -0.0033(17)
C21 0.0469(18) 0.037(2) 0.045(2) -0.0028(18) 0.0150(16) -0.0027(16)
C22 0.0435(18) 0.049(3) 0.047(2) 0.0040(19) 0.0148(16) -0.0028(18)
C23 0.045(2) 0.075(4) 0.062(3) 0.012(3) 0.0052(19) 0.003(2)
C24 0.0428(18) 0.042(3) 0.057(3) 0.002(2) 0.0167(18) 0.0043(17)
C25 0.094(4) 0.074(4) 0.089(4) 0.005(3) 0.051(3) 0.007(3)
C26 0.119(5) 0.084(5) 0.118(6) -0.023(4) 0.057(4) 0.030(4)
C27 0.090(4) 0.052(4) 0.117(6) -0.002(4) 0.016(4) 0.012(3)
C28 0.082(3) 0.051(4) 0.130(5) 0.028(4) 0.040(4) 0.002(3)
C29 0.067(3) 0.054(3) 0.083(4) 0.014(3) 0.033(3) 0.010(2)

loop_
_atom_type_symbol
_atom_type_description
_atom_type_scat_dispersion_real
_atom_type_scat_dispersion_imag
_atom_type_scat_source
C C 0.0033 0.0016 'International Tables Vol C Tables 4.2.6.8 and 6.1.1.4'
H H 0.0000 0.0000 'International Tables Vol C Tables 4.2.6.8 and 6.1.1.4'
N N 0.0061 0.0033 'International Tables Vol C Tables 4.2.6.8 and 6.1.1.4'
O O 0.0106 0.0060 'International Tables Vol C Tables 4.2.6.8 and 6.1.1.4'
Cl Cl 0.1484 0.1585 'International Tables Vol C Tables 4.2.6.8 and 6.1.1.4'
Ru Ru -1.2594 0.8363 'International Tables Vol C Tables 4.2.6.8 and 6.1.1.4'

loop_
_geom_angle_atom_site_label_1
_geom_angle_atom_site_label_2
_geom_angle_atom_site_label_3
_geom_angle
N5 Ru1 N2 176.20(12)
N5 Ru1 N1 102.95(14)
N2 Ru1 N1 79.31(14)
N5 Ru1 N4 78.46(13)
N2 Ru1 N4 98.58(13)
N1 Ru1 N4 89.71(13)
N5 Ru1 N3 99.19(14)
N2 Ru1 N3 78.57(14)
N1 Ru1 N3 157.85(15)
N4 Ru1 N3 94.58(12)
N5 Ru1 N6 77.73(14)
N2 Ru1 N6 105.39(13)
N1 Ru1 N6 91.29(13)
N4 Ru1 N6 155.77(16)
N3 Ru1 N6 93.55(13)
O1 Cl1 O4 108.3(4)
O1 Cl1 O3 109.3(3)
O4 Cl1 O3 112.4(4)
O1 Cl1 O2 111.4(4)
O4 Cl1 O2 108.2(3)
O3 Cl1 O2 107.4(3)
O6 Cl2 O8 111.2(4)
O6 Cl2 O5 107.7(4)
O8 Cl2 O5 107.1(3)
O6 Cl2 O7 109.4(3)
O8 Cl2 O7 111.1(3)
O5 Cl2 O7 110.4(2)
C1 N1 C5 118.4(4)
C1 N1 Ru1 128.2(3)
C5 N1 Ru1 113.4(3)
C6 N2 C10 120.8(4)
C6 N2 Ru1 119.2(3)
C10 N2 Ru1 119.8(3)
C15 N3 C11 118.3(3)
C15 N3 Ru1 127.8(3)
C11 N3 Ru1 113.8(3)
C16 N4 C20 118.5(4)
C16 N4 Ru1 129.0(3)
C20 N4 Ru1 112.2(2)
C21 N5 N7 123.1(4)
C21 N5 Ru1 120.3(3)
N7 N5 Ru1 116.6(2)
C22 N6 Ru1 114.3(3)
C22 N7 N5 111.9(3)
C22 N7 C24 127.0(3)
N5 N7 C24 120.5(3)
N1 C1 C2 121.6(5)
C3 C2 C1 119.3(5)
C2 C3 C4 120.1(5)
C3 C4 C5 119.0(5)
C4 C5 N1 121.5(5)
C4 C5 C6 123.2(5)
N1 C5 C6 115.3(4)
N2 C6 C7 120.0(4)
N2 C6 C5 112.5(4)
C7 C6 C5 127.5(4)
C6 C7 C8 118.5(4)
C9 C8 C7 121.2(5)
C8 C9 C10 118.5(5)
N2 C10 C9 121.1(4)
N2 C10 C11 111.9(4)
C9 C10 C11 127.0(4)
N3 C11 C12 120.7(4)
N3 C11 C10 115.8(3)
C12 C11 C10 123.5(4)
C13 C12 C11 119.6(5)
C14 C13 C12 119.3(4)
C13 C14 C15 119.7(5)
N3 C15 C14 122.4(4)
N4 C16 C17 122.3(5)
C18 C17 C16 119.1(4)
C17 C18 C19 119.8(4)
C18 C19 C20 118.6(4)
N4 C20 C19 121.6(4)
N4 C20 C21 115.9(3)
C19 C20 C21 122.4(4)
N5 C21 C20 112.9(4)
N6 C22 N7 119.1(4)
N6 C22 C23 125.1(4)
N7 C22 C23 115.9(4)
C25 C24 C29 120.4(5)
C25 C24 N7 120.2(4)
C29 C24 N7 119.3(4)
C24 C25 C26 117.8(6)
C27 C26 C25 121.8(6)
C26 C27 C28 119.1(6)
C29 C28 C27 120.7(6)
C28 C29 C24 120.1(5)

loop_
_geom_bond_atom_site_label_1
_geom_bond_atom_site_label_2
_geom_bond_distance
Ru1 N5 1.960(4)
Ru1 N2 1.978(4)
Ru1 N1 2.073(3)
Ru1 N4 2.079(3)
Ru1 N3 2.080(3)
Ru1 N6 2.087(3)
Cl1 O1 1.376(5)
Cl1 O4 1.388(5)
Cl1 O3 1.411(5)
Cl1 O2 1.413(4)
Cl2 O6 1.394(5)
Cl2 O8 1.395(5)
Cl2 O5 1.428(5)
Cl2 O7 1.429(3)
N1 C1 1.341(6)
N1 C5 1.381(6)
N2 C6 1.355(5)
N2 C10 1.354(5)
N3 C15 1.352(5)
N3 C11 1.360(5)
N4 C16 1.346(5)
N4 C20 1.357(5)
N5 C21 1.302(5)
N5 N7 1.409(4)
N6 C22 1.261(6)
N7 C22 1.393(5)
N7 C24 1.427(5)
C1 C2 1.398(7)
C2 C3 1.361(10)
C3 C4 1.381(8)
C4 C5 1.377(6)
C5 C6 1.477(6)
C6 C7 1.389(6)
C7 C8 1.388(7)
C8 C9 1.369(7)
C9 C10 1.376(6)
C10 C11 1.473(6)
C11 C12 1.412(5)
C12 C13 1.371(7)
C13 C14 1.364(8)
C14 C15 1.382(6)
C16 C17 1.384(6)
C17 C18 1.370(7)
C18 C19 1.386(6)
C19 C20 1.395(5)
C20 C21 1.453(5)
C22 C23 1.513(6)
C24 C25 1.371(7)
C24 C29 1.372(6)
C25 C26 1.404(9)
C26 C27 1.340(9)
C27 C28 1.376(9)
C28 C29 1.359(8)
